data_2007368
loop_
_publ_author_name
'Roubaud, Valerie'
'Siri, Didier'
'Tordo, Paul'
'Hdii, Fathia'
'Reboul, Jean-Pierre'

_publ_section_title
;
 (2,5-Dim\'ethylpyrrolidin-2-yl)phosphonate de Diisopropyle
;
_journal_issue 6
_journal_name_full 'Acta Crystallographica Section C'
_journal_page_first 825
_journal_page_last 827
_journal_paper_doi 10.1107/S0108270197008408
_journal_volume 54
_journal_year 1998
_chemical_formula_analytical 'C12 H26 N O3 P'
_chemical_formula_structural (NHCH(CH3)CH2CH2C(CH3))(PO(OiPr)2)
_chemical_formula_sum 'C12 H26 N O3 P'
_chemical_formula_weight 263.31
_chemical_name_systematic
;
[2,5-dim\'ethylpyrrolidin-2-yl]
phosphonate de diisopropyle
;
_space_group_IT_number 61
_symmetry_cell_setting orthorhombic
_symmetry_space_group_name_Hall '-P 2ac 2ab'
_symmetry_space_group_name_H-M 'P b c a'
_cell_angle_alpha 90.00
_cell_angle_beta 90.00
_cell_angle_gamma 90.00
_cell_formula_units_Z 8
_cell_length_a 10.098(2)
_cell_length_b 18.902(4)
_cell_length_c 16.710(3)
_cell_measurement_reflns_used 25
_cell_measurement_temperature 293(2)
_cell_measurement_theta_max 28
_cell_measurement_theta_min 2
_cell_volume 3189.5(11)
_computing_cell_refinement 'CAD-4 Operations Manual'
_computing_data_collection 'CAD-4 Operations Manual (Enraf-Nonius, 1977)'
_computing_data_reduction 'SDP (Frenz, 1978)'
_computing_molecular_graphics 'ORTEP (Johnson, 1965)'
_computing_publication_material 'Word5.1a sur Macintoch IIvx'
_computing_structure_refinement 'SHELXL93 (Sheldrick, 1993)'
_computing_structure_solution 'SHELXS86 (Sheldrick, 1990)'
_diffrn_ambient_temperature 293(2)
_diffrn_measurement_device 'Nonius CAD-4'
_diffrn_measurement_method \q
_diffrn_radiation_monochromator graphite
_diffrn_radiation_source 'fine-focus sealed tube'
_diffrn_radiation_type 'Mo K\a'
_diffrn_radiation_wavelength 0.7107
_diffrn_reflns_av_R_equivalents 0.000
_diffrn_reflns_av_sigmaI/netI 0.0655
_diffrn_reflns_limit_h_max 11
_diffrn_reflns_limit_h_min 0
_diffrn_reflns_limit_k_max 21
_diffrn_reflns_limit_k_min 0
_diffrn_reflns_limit_l_max 19
_diffrn_reflns_limit_l_min 0
_diffrn_reflns_number 1901
_diffrn_reflns_theta_max 28
_diffrn_reflns_theta_min 2.15
_diffrn_standards_decay_% 0
_diffrn_standards_interval_time 60
_diffrn_standards_number 3
_exptl_absorpt_coefficient_mu 0.171
_exptl_absorpt_correction_type none
_exptl_crystal_colour incolore
_exptl_crystal_density_diffrn 1.097
_exptl_crystal_density_meas 1.100(10)
_exptl_crystal_density_method flottaison
_exptl_crystal_description 'petit prisme'
_exptl_crystal_F_000 1152
_exptl_crystal_size_max 0.4
_exptl_crystal_size_mid 0.3
_exptl_crystal_size_min 0.3
_refine_diff_density_max .24
_refine_diff_density_min -.24
_refine_ls_extinction_method none
_refine_ls_goodness_of_fit_all 1.082
_refine_ls_goodness_of_fit_obs 1.426
_refine_ls_hydrogen_treatment 'H atomes non refin\'ee'
_refine_ls_matrix_type full
_refine_ls_number_parameters 154
_refine_ls_number_reflns 1901
_refine_ls_number_restraints 0
_refine_ls_restrained_S_all 1.082
_refine_ls_restrained_S_obs 1.426
_refine_ls_R_factor_all 0.050
_refine_ls_R_factor_obs .045
_refine_ls_shift/esd_max 0.085
_refine_ls_shift/esd_mean 0.083
_refine_ls_structure_factor_coef Fsqd
_refine_ls_weighting_details 'w = 1/[\s^2^(F~o~^2^)+(0.028P)^2^] where P = (F~o~^2^+2Fc^2^)/3'
_refine_ls_weighting_scheme calc
_refine_ls_wR_factor_all 0.090
_refine_ls_wR_factor_obs .089
_reflns_number_observed 1151
_reflns_number_total 1901
_reflns_observed_criterion I>2sigma(I)
_cod_data_source_file pa1253.cif
_cod_data_source_block I
_cod_depositor_comments
;
The following automatic conversions were performed:

'_refine_ls_weighting_scheme' value 'calc w =
1/[\s^2^(F~o~^2^)+(0.028P)^2^] where P = (F~o~^2^+2Fc^2^)/3' was
changed to 'calc'. New tag '_refine_ls_weighting_details' was
created. The value of the new tag was set to 'w =
1/[\s^2^(F~o~^2^)+(0.028P)^2^] where P = (F~o~^2^+2Fc^2^)/3'.

Automatic conversion script
Id: cif_fix_values 3143 2015-03-26 13:38:13Z robertas 
;
_cod_database_code 2007368

loop_
_symmetry_equiv_pos_as_xyz
'x, y, z'
'-x+1/2, -y, z+1/2'
'x+1/2, -y+1/2, -z'
'-x, y+1/2, -z+1/2'
'-x, -y, -z'
'x-1/2, y, -z-1/2'
'-x-1/2, y-1/2, z'
'x, -y-1/2, z-1/2'

loop_
_atom_site_aniso_label
_atom_site_aniso_U_11
_atom_site_aniso_U_22
_atom_site_aniso_U_33
_atom_site_aniso_U_12
_atom_site_aniso_U_13
_atom_site_aniso_U_23
C1 .037(2) .039(2) .053(2) -.003(2) -.002(2) -.008(2)
C2 .044(2) .045(2) .101(3) .003(2) -.013(2) -.003(2)
C3 .070(3) .087(3) .097(3) .009(3) -.027(3) .012(3)
C4 .062(3) .053(3) .100(3) -.002(2) -.009(3) .019(2)
C5 .062(3) .060(2) .082(3) -.007(2) .021(3) -.019(2)
C6 .097(4) .081(3) .093(4) .000(3) .003(3) .032(3)
C7 .054(3) .041(2) .100(4) .007(2) .023(3) .014(2)
C8 .112(4) .111(4) .104(4) -.010(3) .004(3) .047(3)
C9 .086(3) .059(3) .143(5) -.028(3) -.004(3) .010(3)
C10 .080(3) .088(3) .052(3) .012(3) .006(2) -.001(3)
C11 .352(11) .104(4) .204(6) .049(6) .165(8) .011(6)
C12 .248(8) .097(4) .197(7) .013(5) .099(6) -.034(4)
P13 .0389(5) .0416(5) .0499(6) -.0005(6) .0012(6) -.0013(5)
O14 .046(2) .053(2) .066(2) -.0026(12) -.0166(14) .0071(13)
O15 .055(2) .0402(14) .070(2) -.0084(12) .0168(14) -.0005(12)
O16 .051(2) .0546(15) .053(2) .0011(13) .0021(14) -.0120(12)
N17 .042(2) .041(2) .065(2) -.0043(15) -.006(2) .001(2)

loop_
_atom_site_label
_atom_site_fract_x
_atom_site_fract_y
_atom_site_fract_z
_atom_site_U_iso_or_equiv
_atom_site_thermal_displace_type
_atom_site_calc_flag
_atom_site_refinement_flags
_atom_site_occupancy
_atom_site_disorder_group
_atom_site_type_symbol
C1 .7374(3) -.0066(2) .5408(2) .0430(9) Uani d . 1 . C
C2 .8609(3) -.0298(2) .5896(3) .0633(12) Uani d . 1 . C
C3 .8096(4) -.0775(2) .6537(3) .0847(14) Uani d . 1 . C
C4 .6782(4) -.1016(2) .6270(3) .0715(13) Uani d . 1 . C
C5 .7451(3) -.0274(2) .4544(2) .0681(12) Uani d . 1 . C
C6 .5843(4) -.1301(2) .6870(3) .0904(15) Uani d . 1 . C
C7 .8501(4) .1945(2) .5028(3) .0648(12) Uani d . 1 . C
C8 .8334(5) .2126(2) .4181(3) .109(2) Uani d . 1 . C
C9 .9857(5) .2137(2) .5323(3) .096(2) Uani d . 1 . C
C10 .6117(4) .1330(2) .6894(3) .0733(12) Uani d . 1 . C
C11 .5765(9) .0860(3) .7511(4) .220(4) Uani d . 1 . C
C12 .6348(8) .2024(3) .7129(4) .181(3) Uani d . 1 . C
P13 .70698(9) .08751(4) .55085(6) .0435(3) Uani d . 1 . P
O14 .5834(2) .11221(11) .51535(14) .0549(7) Uani d . 1 . O
O15 .8380(2) .11890(11) .51288(14) .0553(7) Uani d . 1 . O
O16 .7202(2) .10675(11) .64170(13) .0529(6) Uani d . 1 . O
N17 .6259(3) -.04060(14) .5848(2) .0494(8) Uani d . 1 . N
H21 .9109 .0108 .6134 .050 Uiso d . 1 . H
H22 .9265 -.0571 .5561 .050 Uiso d . 1 . H
H31 .8001 -.0494 .7048 .050 Uiso d . 1 . H
H32 .8722 -.1179 .6649 .050 Uiso d . 1 . H
H4 .6932 -.1411 .5861 .050 Uiso d . 1 . H
H51 .8242 -.0051 .4277 .050 Uiso d . 1 . H
H52 .7531 -.0796 .4486 .050 Uiso d . 1 . H
H53 .6641 -.0123 .4243 .050 Uiso d . 1 . H
H61 .5614 -.0926 .7276 .050 Uiso d . 1 . H
H62 .5000 -.1459 .6616 .050 Uiso d . 1 . H
H63 .6237 -.1707 .7167 .050 Uiso d . 1 . H
H7 .7854 .2212 .5361 .050 Uiso d . 1 . H
H81 .7412 .1998 .4006 .050 Uiso d . 1 . H
H82 .8435 .2651 .4086 .050 Uiso d . 1 . H
H83 .8963 .1870 .3829 .050 Uiso d . 1 . H
H91 1.0568 .1883 .5030 .050 Uiso d . 1 . H
H92 1.0022 .2662 .5284 .050 Uiso d . 1 . H
H93 .9938 .2009 .5906 .050 Uiso d . 1 . H
H10 .5287 .1360 .6551 .050 Uiso d . 1 . H
H111 .5542 .0381 .7291 .050 Uiso d . 1 . H
H112 .4984 .1012 .7842 .050 Uiso d . 1 . H
H113 .6530 .0780 .7889 .050 Uiso d . 1 . H
H121 .6520 .2344 .6668 .050 Uiso d . 1 . H
H122 .5588 .2249 .7441 .050 Uiso d . 1 . H
H123 .7155 .2058 .7486 .050 Uiso d . 1 . H
H17 .5462 -.0519 .5495 .050 Uiso d . 1 . H

loop_
_atom_type_symbol
_atom_type_description
_atom_type_scat_dispersion_real
_atom_type_scat_dispersion_imag
_atom_type_scat_source
H H 0.0000 0.0000 'International Tables Vol C Tables 4.2.6.8 and 6.1.1.4'
C C 0.0033 0.0016 'International Tables Vol C Tables 4.2.6.8 and 6.1.1.4'
N N 0.0061 0.0033 'International Tables Vol C Tables 4.2.6.8 and 6.1.1.4'
O O 0.0106 0.0060 'International Tables Vol C Tables 4.2.6.8 and 6.1.1.4'
P P 0.1023 0.0942 'International Tables Vol C Tables 4.2.6.8 and 6.1.1.4'

loop_
_geom_angle_atom_site_label_1
_geom_angle_atom_site_label_2
_geom_angle_atom_site_label_3
_geom_angle
_geom_angle_publ_flag
N17 C1 C5 113.7(3) yes
N17 C1 C2 102.9(3) yes
C5 C1 C2 113.0(3) yes
N17 C1 P13 104.4(2) yes
C5 C1 P13 110.9(2) yes
C2 C1 P13 111.4(2) yes
C3 C2 C1 105.6(3) yes
C4 C3 C2 106.4(3) yes
N17 C4 C3 103.3(3) yes
N17 C4 C6 112.6(3) yes
C3 C4 C6 119.0(4) yes
O15 C7 C8 109.5(4) yes
O15 C7 C9 106.2(3) yes
C8 C7 C9 111.4(4) yes
C12 C10 C11 115.6(5) yes
C12 C10 O16 110.7(4) yes
C11 C10 O16 112.3(4) yes
O14 P13 O16 113.12(14) yes
O14 P13 O15 115.60(13) yes
O16 P13 O15 103.31(13) yes
O14 P13 C1 114.92(14) yes
O16 P13 C1 107.66(15) yes
O15 P13 C1 100.88(14) yes
C7 O15 P13 119.3(2) yes
C10 O16 P13 123.4(2) yes
C4 N17 C1 107.9(3) yes

loop_
_geom_bond_atom_site_label_1
_geom_bond_atom_site_label_2
_geom_bond_site_symmetry_2
_geom_bond_distance
_geom_bond_publ_flag
C1 N17 . 1.492(4) yes
C1 C5 . 1.498(4) yes
C1 C2 . 1.554(4) yes
C1 P13 . 1.813(3) yes
C2 C3 . 1.491(5) yes
C3 C4 . 1.472(5) yes
C4 N17 . 1.450(4) yes
C4 C6 . 1.481(5) yes
C7 O15 . 1.443(4) yes
C7 C8 . 1.466(5) yes
C7 C9 . 1.499(5) yes
C10 C12 . 1.390(6) yes
C10 C11 . 1.407(6) yes
C10 O16 . 1.443(4) yes
P13 O14 . 1.458(2) yes
P13 O16 . 1.567(2) yes
P13 O15 . 1.582(2) yes
